data_4114558
loop_
_publ_author_name
'Hong Yan'
'Alicia M. Beatty'
'Thomas P. Fehlner'

_publ_section_title
;
 Ruthenacarboranes from the Reaction of nido-1,2-(Cp*RuH)2B3H7with
 HC\\tbCCO2Me, Cp* = \h5-C5Me5. Hydrometalation, Alkyne Incorporation, and
 Functional Group Modification via Cooperative Metal-Boron Interactions
 within a Metallaborane Cluster Framework
;
_journal_name_full 'Journal of the American Chemical Society'
_journal_page_first 16367
_journal_page_last 16382
_journal_paper_doi 10.1021/ja038444t
_journal_volume 125
_journal_year 2003
_chemical_formula_sum 'C32 H51 B3 O6 Ru2'
_chemical_formula_weight 766.30
_chemical_name_systematic
; 
 ? 
;
_space_group_IT_number 2
_symmetry_cell_setting triclinic
_symmetry_space_group_name_Hall '-P 1'
_symmetry_space_group_name_H-M 'P -1'
_atom_sites_solution_hydrogens difmap
_atom_sites_solution_primary direct
_atom_sites_solution_secondary difmap
_audit_creation_method SHELXL-97
_cell_angle_alpha 101.3620(10)
_cell_angle_beta 100.4420(10)
_cell_angle_gamma 101.2970(10)
_cell_formula_units_Z 2
_cell_length_a 8.7990(4)
_cell_length_b 13.0672(6)
_cell_length_c 15.6891(7)
_cell_measurement_reflns_used 8512
_cell_measurement_temperature 100(2)
_cell_measurement_theta_max 30.48
_cell_measurement_theta_min 2.37
_cell_volume 1688.34(13)
_computing_cell_refinement 'Bruker SMART'
_computing_data_collection 'Bruker SMART'
_computing_data_reduction 'Bruker SHELXTL'
_computing_molecular_graphics 'Bruker SHELXTL'
_computing_publication_material 'Bruker SHELXTL'
_computing_structure_refinement 'SHELXL-97 (Sheldrick, 1997)'
_computing_structure_solution 'SHELXS-97 (Sheldrick, 1990)'
_diffrn_ambient_temperature 100(2)
_diffrn_measured_fraction_theta_full 0.993
_diffrn_measured_fraction_theta_max 0.993
_diffrn_measurement_device_type 'CCD area detector'
_diffrn_measurement_method 'phi and omega scans'
_diffrn_radiation_monochromator graphite
_diffrn_radiation_source 'fine-focus sealed tube'
_diffrn_radiation_type MoK\a
_diffrn_radiation_wavelength 0.71073
_diffrn_reflns_av_R_equivalents 0.0158
_diffrn_reflns_av_sigmaI/netI 0.0236
_diffrn_reflns_limit_h_max 12
_diffrn_reflns_limit_h_min -12
_diffrn_reflns_limit_k_max 18
_diffrn_reflns_limit_k_min -18
_diffrn_reflns_limit_l_max 22
_diffrn_reflns_limit_l_min -22
_diffrn_reflns_number 21286
_diffrn_reflns_theta_full 30.50
_diffrn_reflns_theta_max 30.50
_diffrn_reflns_theta_min 2.37
_exptl_absorpt_coefficient_mu 0.935
_exptl_absorpt_correction_T_max 1.0000
_exptl_absorpt_correction_T_min 0.9211
_exptl_absorpt_correction_type none
_exptl_crystal_colour orange
_exptl_crystal_density_diffrn 1.507
_exptl_crystal_description block
_exptl_crystal_F_000 788
_exptl_crystal_size_max 0.4
_exptl_crystal_size_mid 0.3
_exptl_crystal_size_min 0.3
_refine_diff_density_max 0.781
_refine_diff_density_min -0.432
_refine_diff_density_rms 0.075
_refine_ls_extinction_method none
_refine_ls_goodness_of_fit_ref 1.064
_refine_ls_hydrogen_treatment mixed
_refine_ls_matrix_type full
_refine_ls_number_parameters 439
_refine_ls_number_reflns 10245
_refine_ls_number_restraints 0
_refine_ls_restrained_S_all 1.064
_refine_ls_R_factor_all 0.0250
_refine_ls_R_factor_gt 0.0231
_refine_ls_shift/su_max 0.002
_refine_ls_shift/su_mean 0.000
_refine_ls_structure_factor_coef Fsqd
_refine_ls_weighting_details 'calc w=1/[\s^2^(Fo^2^)+(0.0293P)^2^+0.6512P] where P=(Fo^2^+2Fc^2^)/3'
_refine_ls_weighting_scheme calc
_refine_ls_wR_factor_gt 0.0591
_refine_ls_wR_factor_ref 0.0602
_reflns_number_gt 9522
_reflns_number_total 10245
_reflns_threshold_expression >2sigma(I)
_cod_data_source_file ja038444tsi20031103_015814_4.cif
_cod_data_source_block tf1102m
_cod_database_code 4114558

loop_
_symmetry_equiv_pos_as_xyz
'x, y, z'
'-x, -y, -z'

loop_
_atom_site_label
_atom_site_type_symbol
_atom_site_fract_x
_atom_site_fract_y
_atom_site_fract_z
_atom_site_U_iso_or_equiv
_atom_site_adp_type
_atom_site_occupancy
_atom_site_symmetry_multiplicity
_atom_site_calc_flag
_atom_site_refinement_flags
Ru1 Ru 0.555392(12) 0.752011(8) -0.185766(7) 0.01524(3) Uani 1 1 d .
O1 O 0.11790(17) 0.64452(11) 0.12511(9) 0.0352(3) Uani 1 1 d .
C1 C 0.70042(17) 0.69210(12) -0.08486(10) 0.0210(3) Uani 1 1 d .
B1 B 0.30615(18) 0.79539(13) -0.19570(10) 0.0187(3) Uani 1 1 d .
H1 H 0.2733 0.8475 -0.1455 0.025(5) Uiso 1 1 d R
H2 H 0.2361 0.8013 -0.2735 0.024(5) Uiso 1 1 d R
H3 H 0.4515 0.8482 -0.2017 0.045(6) Uiso 1 1 d R
Ru2 Ru 0.385718(12) 0.832978(8) -0.328275(7) 0.01562(3) Uani 1 1 d .
O2 O 0.02895(14) 0.78883(9) 0.10482(8) 0.0287(2) Uani 1 1 d .
C2 C 0.67829(17) 0.79465(12) -0.04396(9) 0.0208(3) Uani 1 1 d .
B2 B 0.41970(19) 0.65529(12) -0.33438(11) 0.0196(3) Uani 1 1 d .
H4 H 0.4602 0.6033 -0.3875 0.027(5) Uiso 1 1 d R
H5 H 0.3189 0.6982 -0.3707 0.028(5) Uiso 1 1 d R
H6 H 0.5471 0.7542 -0.3017 0.043(6) Uiso 1 1 d R
O3 O 0.12789(16) 0.43768(10) -0.46803(8) 0.0332(3) Uani 1 1 d .
C3 C 0.75120(17) 0.87240(11) -0.08540(10) 0.0207(3) Uani 1 1 d .
B3 B 0.27110(19) 0.60388(13) -0.12773(11) 0.0196(3) Uani 1 1 d .
O4 O 0.31069(17) 0.34644(12) -0.43395(9) 0.0400(3) Uani 1 1 d .
C4 C 0.81432(16) 0.81811(12) -0.15395(10) 0.0211(3) Uani 1 1 d .
O5 O 0.47779(13) 0.46422(8) -0.24621(7) 0.0226(2) Uani 1 1 d .
C5 C 0.78272(17) 0.70599(12) -0.15412(10) 0.0214(3) Uani 1 1 d .
O6 O 0.29571(13) 0.50358(8) -0.16150(7) 0.02061(19) Uani 1 1 d .
C6 C 0.6684(2) 0.59278(13) -0.05070(11) 0.0294(3) Uani 1 1 d .
H6A H 0.7408 0.6008 0.0007 0.042(6) Uiso 1 1 d R
H6B H 0.5745 0.5853 -0.0328 0.047(7) Uiso 1 1 d R
H6C H 0.6756 0.5345 -0.0903 0.051(7) Uiso 1 1 d R
C7 C 0.6089(2) 0.81935(16) 0.03567(11) 0.0319(3) Uani 1 1 d .
H7A H 0.5536 0.8745 0.0326 0.046(6) Uiso 1 1 d R
H7B H 0.5365 0.7614 0.0439 0.040(6) Uiso 1 1 d R
H7C H 0.6773 0.8429 0.0846 0.059(8) Uiso 1 1 d R
C8 C 0.7682(2) 0.99109(12) -0.05544(12) 0.0297(3) Uani 1 1 d .
H8A H 0.6808 1.0020 -0.0410 0.051(7) Uiso 1 1 d R
H8B H 0.8434 1.0154 -0.0061 0.052(7) Uiso 1 1 d R
H8C H 0.8030 1.0238 -0.0977 0.046(7) Uiso 1 1 d R
C9 C 0.91209(19) 0.87097(15) -0.20931(12) 0.0303(3) Uani 1 1 d .
H9A H 0.8913 0.8237 -0.2676 0.033(5) Uiso 1 1 d R
H9B H 1.0258 0.8830 -0.1817 0.047(6) Uiso 1 1 d R
H9C H 0.8903 0.9369 -0.2168 0.047(7) Uiso 1 1 d R
C10 C 0.8392(2) 0.62112(14) -0.21097(12) 0.0308(3) Uani 1 1 d .
H10A H 0.7604 0.5672 -0.2438 0.078(10) Uiso 1 1 d R
H10B H 0.9374 0.6384 -0.2203 0.109(13) Uiso 1 1 d R
H10C H 0.9002 0.5809 -0.1738 0.135(15) Uiso 1 1 d R
C21 C 0.25754(17) 0.89152(11) -0.43054(9) 0.0194(2) Uani 1 1 d .
C22 C 0.32151(18) 0.97858(11) -0.35207(10) 0.0203(3) Uani 1 1 d .
C23 C 0.49081(18) 0.99748(11) -0.33208(10) 0.0215(3) Uani 1 1 d .
C24 C 0.53355(17) 0.92336(12) -0.39994(10) 0.0226(3) Uani 1 1 d .
C25 C 0.39003(18) 0.85809(12) -0.45975(9) 0.0208(3) Uani 1 1 d .
C26 C 0.08630(18) 0.85046(14) -0.47774(11) 0.0276(3) Uani 1 1 d .
H26A H 0.0307 0.8613 -0.4364 0.046(7) Uiso 1 1 d R
H26B H 0.0650 0.7778 -0.5053 0.037(6) Uiso 1 1 d R
H26C H 0.0599 0.8873 -0.5224 0.054(7) Uiso 1 1 d R
C27 C 0.2258(2) 1.04190(13) -0.30332(11) 0.0284(3) Uani 1 1 d .
H27A H 0.2088 1.0969 -0.3270 0.036(6) Uiso 1 1 d R
H27B H 0.1231 0.9973 -0.3105 0.041(6) Uiso 1 1 d R
H27C H 0.2825 1.0712 -0.2467 0.048(7) Uiso 1 1 d R
C28 C 0.6028(2) 1.08391(13) -0.25783(12) 0.0318(4) Uani 1 1 d .
H28A H 0.5620 1.0956 -0.2072 0.041(6) Uiso 1 1 d R
H28B H 0.6278 1.1467 -0.2747 0.036(6) Uiso 1 1 d R
H28C H 0.6909 1.0671 -0.2382 0.040(6) Uiso 1 1 d R
C29 C 0.69664(19) 0.92101(16) -0.41313(13) 0.0326(4) Uani 1 1 d .
H29A H 0.7738 0.9548 -0.3632 0.039(6) Uiso 1 1 d R
H29B H 0.7188 0.9557 -0.4587 0.041(6) Uiso 1 1 d R
H29C H 0.7168 0.8584 -0.4226 0.040(6) Uiso 1 1 d R
C30 C 0.3794(2) 0.77305(15) -0.54142(11) 0.0330(4) Uani 1 1 d .
H30A H 0.4595 0.7453 -0.5333 0.042(6) Uiso 1 1 d R
H30B H 0.2973 0.7220 -0.5455 0.052(7) Uiso 1 1 d R
H30C H 0.3743 0.8008 -0.5846 0.068(9) Uiso 1 1 d R
C31 C -0.0315(2) 0.78804(16) 0.18412(13) 0.0359(4) Uani 1 1 d .
H31A H 0.0471 0.7854 0.2295 0.044(6) Uiso 1 1 d R
H31B H -0.1132 0.7307 0.1740 0.033(5) Uiso 1 1 d R
H31C H -0.0546 0.8552 0.1967 0.046(6) Uiso 1 1 d R
C32 C 0.10240(17) 0.70987(12) 0.08202(10) 0.0226(3) Uani 1 1 d .
C33 C 0.16091(18) 0.71603(12) -0.00172(10) 0.0221(3) Uani 1 1 d .
H33A H 0.0815 0.7253 -0.0424 0.020(4) Uiso 1 1 d R
H33B H 0.2492 0.7781 0.0092 0.029(5) Uiso 1 1 d R
C34 C 0.21123(19) 0.61460(12) -0.03883(10) 0.0221(3) Uani 1 1 d .
H34A H 0.2903 0.6027 0.0033 0.031(5) Uiso 1 1 d R
H34B H 0.1256 0.5510 -0.0436 0.038(6) Uiso 1 1 d R
C36 C 0.30475(16) 0.67804(11) -0.19220(9) 0.0180(2) Uani 1 1 d .
C37 C 0.35898(16) 0.61336(11) -0.25940(9) 0.0176(2) Uani 1 1 d .
C38 C 0.33829(17) 0.49998(11) -0.24609(9) 0.0192(2) Uani 1 1 d .
C39 C 0.19576(18) 0.42925(11) -0.31902(10) 0.0218(3) Uani 1 1 d .
C40 C 0.22247(19) 0.39980(12) -0.41140(10) 0.0245(3) Uani 1 1 d .
C41 C 0.1461(3) 0.41499(18) -0.55917(12) 0.0430(5) Uani 1 1 d .
H41A H 0.2409 0.4502 -0.5634 0.062(8) Uiso 1 1 d R
H41B H 0.0816 0.4418 -0.5855 0.057(8) Uiso 1 1 d R
H41C H 0.1267 0.3405 -0.5809 0.057(8) Uiso 1 1 d R
C42 C 0.4683(2) 0.35833(13) -0.23326(12) 0.0292(3) Uani 1 1 d .
H42A H 0.3992 0.3137 -0.2738 0.028(5) Uiso 1 1 d R
H42B H 0.4443 0.3545 -0.1794 0.036(6) Uiso 1 1 d R
H42C H 0.5663 0.3430 -0.2340 0.041(6) Uiso 1 1 d R
C43 C 0.0507(2) 0.40098(14) -0.30548(12) 0.0306(3) Uani 1 1 d .
H43A H 0.0279 0.4133 -0.2499 0.040(6) Uiso 1 1 d R
H43B H -0.0312 0.3654 -0.3528 0.037(6) Uiso 1 1 d R

loop_
_atom_site_aniso_label
_atom_site_aniso_U_11
_atom_site_aniso_U_22
_atom_site_aniso_U_33
_atom_site_aniso_U_23
_atom_site_aniso_U_13
_atom_site_aniso_U_12
Ru1 0.01637(5) 0.01528(5) 0.01528(5) 0.00484(4) 0.00388(4) 0.00522(4)
O1 0.0491(8) 0.0386(7) 0.0320(6) 0.0178(5) 0.0227(6) 0.0215(6)
C1 0.0210(6) 0.0204(6) 0.0205(6) 0.0065(5) -0.0002(5) 0.0054(5)
B1 0.0195(7) 0.0207(7) 0.0189(7) 0.0066(5) 0.0073(5) 0.0071(5)
Ru2 0.01624(5) 0.01669(5) 0.01541(5) 0.00602(4) 0.00410(4) 0.00480(4)
O2 0.0319(6) 0.0283(6) 0.0312(6) 0.0070(5) 0.0158(5) 0.0115(5)
C2 0.0217(6) 0.0236(6) 0.0163(6) 0.0041(5) 0.0018(5) 0.0068(5)
B2 0.0228(7) 0.0180(7) 0.0184(7) 0.0040(5) 0.0056(6) 0.0055(6)
O3 0.0459(7) 0.0367(6) 0.0230(6) 0.0083(5) 0.0111(5) 0.0194(6)
C3 0.0192(6) 0.0193(6) 0.0215(6) 0.0040(5) 0.0001(5) 0.0046(5)
B3 0.0207(7) 0.0200(7) 0.0185(7) 0.0054(5) 0.0051(6) 0.0046(5)
O4 0.0453(8) 0.0504(8) 0.0271(6) 0.0002(6) 0.0097(5) 0.0261(6)
C4 0.0165(6) 0.0251(7) 0.0217(6) 0.0079(5) 0.0020(5) 0.0054(5)
O5 0.0240(5) 0.0194(5) 0.0274(5) 0.0073(4) 0.0073(4) 0.0090(4)
C5 0.0198(6) 0.0236(6) 0.0216(6) 0.0051(5) 0.0018(5) 0.0101(5)
O6 0.0274(5) 0.0178(4) 0.0185(5) 0.0059(4) 0.0077(4) 0.0059(4)
C6 0.0350(8) 0.0257(7) 0.0265(8) 0.0124(6) -0.0014(6) 0.0065(6)
C7 0.0319(8) 0.0429(10) 0.0193(7) 0.0034(6) 0.0062(6) 0.0089(7)
C8 0.0306(8) 0.0204(7) 0.0331(8) 0.0026(6) -0.0016(7) 0.0064(6)
C9 0.0199(7) 0.0418(9) 0.0325(8) 0.0175(7) 0.0066(6) 0.0062(6)
C10 0.0265(8) 0.0333(8) 0.0308(8) -0.0018(7) 0.0038(6) 0.0155(7)
C21 0.0199(6) 0.0209(6) 0.0191(6) 0.0081(5) 0.0042(5) 0.0058(5)
C22 0.0244(7) 0.0194(6) 0.0204(6) 0.0088(5) 0.0058(5) 0.0086(5)
C23 0.0227(6) 0.0197(6) 0.0228(6) 0.0109(5) 0.0027(5) 0.0033(5)
C24 0.0207(6) 0.0273(7) 0.0259(7) 0.0163(6) 0.0083(5) 0.0075(5)
C25 0.0247(7) 0.0243(7) 0.0180(6) 0.0100(5) 0.0068(5) 0.0100(5)
C26 0.0220(7) 0.0314(8) 0.0283(8) 0.0093(6) 0.0010(6) 0.0057(6)
C27 0.0337(8) 0.0269(7) 0.0282(8) 0.0057(6) 0.0096(6) 0.0143(6)
C28 0.0331(8) 0.0245(7) 0.0307(8) 0.0092(6) -0.0032(7) -0.0020(6)
C29 0.0223(7) 0.0452(10) 0.0416(10) 0.0265(8) 0.0134(7) 0.0124(7)
C30 0.0464(10) 0.0380(9) 0.0213(7) 0.0084(7) 0.0120(7) 0.0205(8)
C31 0.0370(9) 0.0381(9) 0.0367(9) 0.0045(7) 0.0203(8) 0.0117(8)
C32 0.0210(6) 0.0240(7) 0.0220(7) 0.0035(5) 0.0065(5) 0.0039(5)
C33 0.0264(7) 0.0213(6) 0.0218(7) 0.0075(5) 0.0085(5) 0.0081(5)
C34 0.0290(7) 0.0203(6) 0.0212(6) 0.0079(5) 0.0099(6) 0.0086(5)
C36 0.0162(6) 0.0199(6) 0.0189(6) 0.0058(5) 0.0051(5) 0.0044(5)
C37 0.0183(6) 0.0162(6) 0.0180(6) 0.0038(5) 0.0032(5) 0.0043(5)
C38 0.0221(6) 0.0180(6) 0.0189(6) 0.0053(5) 0.0064(5) 0.0055(5)
C39 0.0255(7) 0.0172(6) 0.0215(6) 0.0021(5) 0.0063(5) 0.0040(5)
C40 0.0269(7) 0.0209(6) 0.0229(7) 0.0014(5) 0.0061(6) 0.0030(5)
C41 0.0645(14) 0.0479(11) 0.0250(8) 0.0109(8) 0.0164(9) 0.0255(10)
C42 0.0354(8) 0.0215(7) 0.0345(8) 0.0093(6) 0.0089(7) 0.0124(6)
C43 0.0288(8) 0.0308(8) 0.0270(8) 0.0002(6) 0.0088(6) 0.0001(6)

loop_
_atom_type_symbol
_atom_type_description
_atom_type_scat_dispersion_real
_atom_type_scat_dispersion_imag
_atom_type_scat_source
C C 0.0033 0.0016 'International Tables Vol C Tables 4.2.6.8 and 6.1.1.4'
H H 0.0000 0.0000 'International Tables Vol C Tables 4.2.6.8 and 6.1.1.4'
B B 0.0013 0.0007 'International Tables Vol C Tables 4.2.6.8 and 6.1.1.4'
O O 0.0106 0.0060 'International Tables Vol C Tables 4.2.6.8 and 6.1.1.4'
Ru Ru -1.2594 0.8363 'International Tables Vol C Tables 4.2.6.8 and 6.1.1.4'

loop_
_geom_angle_atom_site_label_1
_geom_angle_atom_site_label_2
_geom_angle_atom_site_label_3
_geom_angle
C37 Ru1 C4 145.26(5)
C37 Ru1 C2 128.88(5)
C4 Ru1 C2 63.27(5)
C37 Ru1 C5 112.12(5)
C4 Ru1 C5 38.12(5)
C2 Ru1 C5 63.64(5)
C37 Ru1 C36 37.91(5)
C4 Ru1 C36 168.85(5)
C2 Ru1 C36 106.29(5)
C5 Ru1 C36 135.28(5)
C37 Ru1 C1 105.24(5)
C4 Ru1 C1 63.20(5)
C2 Ru1 C1 37.92(5)
C5 Ru1 C1 37.87(5)
C36 Ru1 C1 106.35(5)
C37 Ru1 C3 166.41(5)
C4 Ru1 C3 37.76(5)
C2 Ru1 C3 37.61(5)
C5 Ru1 C3 63.47(5)
C36 Ru1 C3 135.54(5)
C1 Ru1 C3 62.99(5)
C37 Ru1 B1 68.21(5)
C4 Ru1 B1 144.80(5)
C2 Ru1 B1 107.99(5)
C5 Ru1 B1 170.06(6)
C36 Ru1 B1 39.38(5)
C1 Ru1 B1 132.21(5)
C3 Ru1 B1 113.75(5)
C37 Ru1 B2 38.67(5)
C4 Ru1 B2 119.92(6)
C2 Ru1 B2 163.68(5)
C5 Ru1 B2 108.10(5)
C36 Ru1 B2 68.88(5)
C1 Ru1 B2 126.97(5)
C3 Ru1 B2 153.73(5)
B1 Ru1 B2 78.56(5)
C37 Ru1 Ru2 76.57(4)
C4 Ru1 Ru2 112.58(4)
C2 Ru1 Ru2 143.94(4)
C5 Ru1 Ru2 137.06(4)
C36 Ru1 Ru2 78.05(4)
C1 Ru1 Ru2 174.92(4)
C3 Ru1 Ru2 115.76(4)
B1 Ru1 Ru2 52.86(4)
B2 Ru1 Ru2 51.80(4)
C5 C1 C2 108.09(13)
C5 C1 C6 125.74(14)
C2 C1 C6 125.40(14)
C5 C1 Ru1 70.58(8)
C2 C1 Ru1 70.51(8)
C6 C1 Ru1 132.38(11)
C36 B1 Ru1 64.94(7)
C36 B1 Ru2 110.54(9)
Ru1 B1 Ru2 76.21(5)
C21 Ru2 C25 39.12(5)
C21 Ru2 C22 39.00(5)
C25 Ru2 C22 64.91(5)
C21 Ru2 C23 65.01(5)
C25 Ru2 C23 64.73(6)
C22 Ru2 C23 38.26(5)
C21 Ru2 C24 64.84(5)
C25 Ru2 C24 38.30(6)
C22 Ru2 C24 64.33(5)
C23 Ru2 C24 38.63(6)
C21 Ru2 B2 128.32(5)
C25 Ru2 B2 105.56(5)
C22 Ru2 B2 167.28(6)
C23 Ru2 B2 147.28(6)
C24 Ru2 B2 114.08(6)
C21 Ru2 B1 127.73(5)
C25 Ru2 B1 164.92(5)
C22 Ru2 B1 109.59(5)
C23 Ru2 B1 120.55(6)
C24 Ru2 B1 154.07(6)
B2 Ru2 B1 77.39(5)
C21 Ru2 Ru1 178.65(4)
C25 Ru2 Ru1 142.17(4)
C22 Ru2 Ru1 140.76(4)
C23 Ru2 Ru1 115.60(4)
C24 Ru2 Ru1 116.43(4)
B2 Ru2 Ru1 51.89(4)
B1 Ru2 Ru1 50.93(4)
C32 O2 C31 114.79(13)
C3 C2 C1 108.16(13)
C3 C2 C7 125.07(14)
C1 C2 C7 126.38(14)
C3 C2 Ru1 71.79(8)
C1 C2 Ru1 71.58(8)
C7 C2 Ru1 127.96(11)
C37 B2 Ru2 109.95(9)
C37 B2 Ru1 63.94(7)
Ru2 B2 Ru1 76.31(5)
C40 O3 C41 115.18(14)
C2 C3 C4 108.02(12)
C2 C3 C8 124.56(14)
C4 C3 C8 127.24(14)
C2 C3 Ru1 70.61(8)
C4 C3 Ru1 70.53(8)
C8 C3 Ru1 128.20(10)
O6 B3 C36 109.64(12)
O6 B3 C34 114.67(12)
C36 B3 C34 135.64(13)
C3 C4 C5 108.30(13)
C3 C4 C9 125.62(14)
C5 C4 C9 125.77(14)
C3 C4 Ru1 71.71(8)
C5 C4 Ru1 70.99(8)
C9 C4 Ru1 128.04(10)
C38 O5 C42 114.99(12)
C1 C5 C4 107.39(12)
C1 C5 C10 126.40(14)
C4 C5 C10 125.99(14)
C1 C5 Ru1 71.56(8)
C4 C5 Ru1 70.89(8)
C10 C5 Ru1 127.06(11)
B3 O6 C38 110.07(11)
C22 C21 C25 107.44(12)
C22 C21 C26 126.13(13)
C25 C21 C26 126.20(14)
C22 C21 Ru2 71.42(8)
C25 C21 Ru2 70.94(8)
C26 C21 Ru2 127.24(10)
C23 C22 C21 108.50(13)
C23 C22 C27 126.15(14)
C21 C22 C27 125.27(14)
C23 C22 Ru2 71.47(8)
C21 C22 Ru2 69.58(8)
C27 C22 Ru2 127.31(10)
C22 C23 C24 107.75(13)
C22 C23 C28 125.51(15)
C24 C23 C28 126.62(14)
C22 C23 Ru2 70.28(8)
C24 C23 Ru2 70.95(8)
C28 C23 Ru2 127.46(10)
C25 C24 C23 107.93(12)
C25 C24 C29 124.43(15)
C23 C24 C29 127.33(15)
C25 C24 Ru2 69.56(8)
C23 C24 Ru2 70.42(8)
C29 C24 Ru2 130.46(10)
C24 C25 C21 108.36(13)
C24 C25 C30 125.75(14)
C21 C25 C30 125.84(14)
C24 C25 Ru2 72.14(8)
C21 C25 Ru2 69.94(8)
C30 C25 Ru2 125.91(11)
O1 C32 O2 122.55(14)
O1 C32 C33 126.05(14)
O2 C32 C33 111.40(13)
C32 C33 C34 111.49(12)
C33 C34 B3 119.30(12)
C37 C36 B1 118.64(12)
C37 C36 B3 103.61(12)
B1 C36 B3 137.53(13)
C37 C36 Ru1 70.83(8)
B1 C36 Ru1 75.68(8)
B3 C36 Ru1 117.48(9)
C36 C37 C38 109.60(12)
C36 C37 B2 123.04(12)
C38 C37 B2 127.29(12)
C36 C37 Ru1 71.26(8)
C38 C37 Ru1 125.92(9)
B2 C37 Ru1 77.38(8)
O5 C38 O6 110.51(11)
O5 C38 C37 111.60(11)
O6 C38 C37 106.30(11)
O5 C38 C39 113.40(12)
O6 C38 C39 107.78(11)
C37 C38 C39 106.90(11)
C43 C39 C40 119.55(14)
C43 C39 C38 123.38(14)
C40 C39 C38 116.86(13)
O4 C40 O3 123.43(15)
O4 C40 C39 125.80(15)
O3 C40 C39 110.71(13)

loop_
_geom_bond_atom_site_label_1
_geom_bond_atom_site_label_2
_geom_bond_distance
Ru1 C37 2.1974(13)
Ru1 C4 2.1983(14)
Ru1 C2 2.1984(14)
Ru1 C5 2.1996(14)
Ru1 C36 2.2032(13)
Ru1 C1 2.2125(14)
Ru1 C3 2.2139(14)
Ru1 B1 2.3565(15)
Ru1 B2 2.3870(16)
Ru1 Ru2 2.94758(17)
O1 C32 1.2017(19)
C1 C5 1.432(2)
C1 C2 1.433(2)
C1 C6 1.496(2)
B1 C36 1.543(2)
B1 Ru2 2.4194(15)
Ru2 C21 2.1441(14)
Ru2 C25 2.1574(14)
Ru2 C22 2.1686(14)
Ru2 C23 2.1843(14)
Ru2 C24 2.1914(14)
Ru2 B2 2.3842(16)
O2 C32 1.3454(18)
O2 C31 1.440(2)
C2 C3 1.422(2)
C2 C7 1.494(2)
B2 C37 1.529(2)
O3 C40 1.339(2)
O3 C41 1.446(2)
C3 C4 1.428(2)
C3 C8 1.499(2)
B3 O6 1.3873(19)
B3 C36 1.559(2)
B3 C34 1.569(2)
O4 C40 1.195(2)
C4 C5 1.436(2)
C4 C9 1.499(2)
O5 C38 1.3966(17)
O5 C42 1.4263(18)
C5 C10 1.503(2)
O6 C38 1.4375(17)
C21 C22 1.440(2)
C21 C25 1.440(2)
C21 C26 1.493(2)
C22 C23 1.426(2)
C22 C27 1.495(2)
C23 C24 1.447(2)
C23 C28 1.494(2)
C24 C25 1.427(2)
C24 C29 1.492(2)
C25 C30 1.497(2)
C32 C33 1.506(2)
C33 C34 1.520(2)
C36 C37 1.4293(19)
C37 C38 1.5173(19)
C38 C39 1.531(2)
C39 C43 1.325(2)
C39 C40 1.498(2)
